data_2022198
loop_
_publ_author_name
'Romo, Pablo'
'Quiroga, Jairo'
'Cobo, Justo'
'Glidewell, Christopher'

_publ_section_title
;
 Regio- and stereospecific assembly of
 dispiro[indoline-3,3'-pyrrolizine-1',5''-thiazolidines] from simple
 precursors using a one-pot procedure: synthesis, spectroscopic and
 structural characterization, and a proposed mechanism of formation
;
_journal_coeditor_code KY3198
_journal_issue 8
_journal_name_full 'Acta Crystallographica Section C'
_journal_page_first
;
;
_journal_paper_doi 10.1107/S2053229620009791
_journal_volume 76
_journal_year 2020
_chemical_formula_iupac 'C30 H26 Cl N3 O2 S2'
_chemical_formula_moiety 'C30 H26 Cl N3 O2 S2'
_chemical_formula_sum 'C30 H26 Cl N3 O2 S2'
_chemical_formula_weight 560.11
_chemical_name_systematic
;
(3<i>RS</i>,1'<i>SR</i>,2'<i>SR</i>,7a'<i>SR</i>)-2'-(4-Chlorophenyl)-1-\
benzyl-5-methyl-2''-sulfanylidene-5',6',7',7a'-tetrahydro-2'<i>H</i>-\
dispiro[indoline-3,3'-pyrrolizine-1',5''-thiazolidine]-2,4''-dione
;
_space_group_crystal_system orthorhombic
_space_group_IT_number 33
_space_group_name_Hall 'P 2c -2n'
_space_group_name_H-M_alt 'P n a 21'
_atom_sites_solution_hydrogens mixed
_atom_sites_solution_primary difmap
_audit_creation_method SHELXL-2014
_cell_angle_alpha 90
_cell_angle_beta 90
_cell_angle_gamma 90
_cell_formula_units_Z 4
_cell_length_a 8.2419(2)
_cell_length_b 28.0429(6)
_cell_length_c 11.5843(3)
_cell_measurement_reflns_used 3475
_cell_measurement_temperature 100(2)
_cell_measurement_theta_max 28.308
_cell_measurement_theta_min 2.576
_cell_volume 2677.44(11)
_computing_cell_refinement
;
SAINT(Bruker, 2017)
;
_computing_data_collection
;
APEX3 (Bruker, 2018)
;
_computing_data_reduction
;
SAINT (Bruker, 2017)
;
_computing_molecular_graphics
;
PLATON (Spek, 2020)
;
_computing_publication_material
;
SHELXL2014 (Sheldrick, 2015b) and PLATON (Spek, 2020)
;
_computing_structure_refinement
;
SHELXL2014 (Sheldrick, 2015b)
;
_computing_structure_solution
;
SHELXT2014 (Sheldrick, 2015a)
;
_diffrn_ambient_temperature 100(2)
_diffrn_measured_fraction_theta_full 0.999
_diffrn_measured_fraction_theta_max 0.999
_diffrn_measurement_device_type 'Bruker D8 Venture'
_diffrn_measurement_method '\f and \w scans'
_diffrn_radiation_monochromator 'multilayer mirror'
_diffrn_radiation_type MoK\a
_diffrn_radiation_wavelength 0.71073
_diffrn_reflns_av_R_equivalents 0.0378
_diffrn_reflns_av_unetI/netI 0.0335
_diffrn_reflns_limit_h_max 10
_diffrn_reflns_limit_h_min -10
_diffrn_reflns_limit_k_max 37
_diffrn_reflns_limit_k_min -37
_diffrn_reflns_limit_l_max 15
_diffrn_reflns_limit_l_min -15
_diffrn_reflns_number 26105
_diffrn_reflns_theta_full 25.242
_diffrn_reflns_theta_max 28.308
_diffrn_reflns_theta_min 2.576
_diffrn_source 'INCOATEC high brilliance microfocus sealed tube'
_diffrn_standards_decay_% 0
_diffrn_standards_interval_count 0
_diffrn_standards_interval_time 0
_diffrn_standards_number 0
_exptl_absorpt_coefficient_mu 0.333
_exptl_absorpt_correction_T_max 0.961
_exptl_absorpt_correction_T_min 0.917
_exptl_absorpt_correction_type multi-scan
_exptl_absorpt_process_details
;
(SADABS; Bruker, 2016)
;
_exptl_crystal_colour colourless
_exptl_crystal_density_diffrn 1.390
_exptl_crystal_description needle
_exptl_crystal_F_000 1168
_exptl_crystal_size_max 0.340
_exptl_crystal_size_mid 0.180
_exptl_crystal_size_min 0.120
_refine_diff_density_max 0.372
_refine_diff_density_min -0.267
_refine_ls_abs_structure_details
;
Flack <i>x</i> determined using 2956 quotients [(I+)-(I-)]/[(I+)+(I-)]
(Parsons <i>et al.</i>,  2013)
;
_refine_ls_abs_structure_Flack 0.050(19)
_refine_ls_extinction_method none
_refine_ls_goodness_of_fit_ref 1.048
_refine_ls_hydrogen_treatment mixed
_refine_ls_matrix_type full
_refine_ls_number_parameters 347
_refine_ls_number_reflns 6574
_refine_ls_number_restraints 1
_refine_ls_restrained_S_all 1.048
_refine_ls_R_factor_all 0.0269
_refine_ls_R_factor_gt 0.0259
_refine_ls_shift/su_max 0.001
_refine_ls_shift/su_mean 0.000
_refine_ls_structure_factor_coef Fsqd
_refine_ls_weighting_details 'w=1/[\s^2^(Fo^2^)+(0.0258P)^2^+0.6579P] where P=(Fo^2^+2Fc^2^)/3'
_refine_ls_weighting_scheme calc
_refine_ls_wR_factor_gt 0.0636
_refine_ls_wR_factor_ref 0.0643
_reflns_number_gt 6425
_reflns_number_total 6574
_reflns_threshold_expression 'I > 2\s(I)'
_cod_data_source_file ky3198sup1.cif
_cod_data_source_block II
_cod_database_code 2022198
_shelx_space_group_comment
;
The symmetry employed for this shelxl refinement is uniquely defined
by the following loop, which should always be used as a source of
symmetry information in preference to the above space-group names.
They are only intended as comments.
;
_shelx_estimated_absorpt_t_min 0.895
_shelx_estimated_absorpt_t_max 0.961
_shelxl_version_number 2.014

loop_
_space_group_symop_operation_xyz
'x, y, z'
'-x, -y, z+1/2'
'-x+1/2, y+1/2, z+1/2'
'x+1/2, -y+1/2, z'

loop_
_atom_site_type_symbol
_atom_site_label
_atom_site_fract_x
_atom_site_fract_y
_atom_site_fract_z
_atom_site_U_iso_or_equiv
_atom_site_adp_type
_atom_site_calc_flag
_atom_site_occupancy
_atom_site_disorder_assembly
_atom_site_disorder_group
N N11 0.4912(2) 0.32585(6) 0.44612(14) 0.0133(3) Uani d 1 . .
C C12 0.5345(2) 0.37223(7) 0.45503(16) 0.0127(4) Uani d 1 . .
O O12 0.48339(19) 0.40480(5) 0.39356(13) 0.0175(3) Uani d 1 . .
C C13 0.6598(2) 0.37797(7) 0.55441(16) 0.0117(3) Uani d 1 . .
C C13A 0.6735(2) 0.32703(6) 0.59682(17) 0.0117(3) Uani d 1 . .
C C14 0.7598(2) 0.30824(7) 0.68828(17) 0.0142(4) Uani d 1 . .
H H14 0.8264 0.3282 0.7345 0.017 Uiso calc 1 . .
C C15 0.7479(3) 0.25932(7) 0.71215(17) 0.0159(4) Uani d 1 . .
C C16 0.6508(3) 0.23092(7) 0.64225(18) 0.0170(4) Uani d 1 . .
H H16 0.6455 0.1977 0.6573 0.020 Uiso calc 1 . .
C C17 0.5605(3) 0.24957(7) 0.55039(17) 0.0155(4) Uani d 1 . .
H H17 0.4933 0.2298 0.5040 0.019 Uiso calc 1 . .
C C17A 0.5734(2) 0.29796(7) 0.53023(17) 0.0128(3) Uani d 1 . .
C C21 0.6449(2) 0.46322(6) 0.60016(18) 0.0131(3) Uani d 1 . .
C C22 0.6043(2) 0.41280(6) 0.65025(16) 0.0118(3) Uani d 1 . .
H H22 0.6857 0.4082 0.7132 0.014 Uiso calc 1 . .
N N24 0.8120(2) 0.40002(5) 0.52018(15) 0.0141(3) Uani d 1 . .
C C25 0.8828(3) 0.38859(7) 0.40651(19) 0.0175(4) Uani d 1 . .
H H25A 0.7981 0.3776 0.3521 0.021 Uiso calc 1 . .
H H25B 0.9668 0.3635 0.4136 0.021 Uiso calc 1 . .
C C26 0.9574(3) 0.43573(8) 0.3661(2) 0.0223(5) Uani d 1 . .
H H26A 0.9632 0.4373 0.2808 0.027 Uiso calc 1 . .
H H26B 1.0675 0.4402 0.3984 0.027 Uiso calc 1 . .
C C27 0.8383(3) 0.47302(8) 0.4141(2) 0.0232(4) Uani d 1 . .
H H27A 0.8884 0.5051 0.4180 0.028 Uiso calc 1 . .
H H27B 0.7379 0.4747 0.3674 0.028 Uiso calc 1 . .
C C27A 0.8052(3) 0.45299(7) 0.53427(18) 0.0175(4) Uani d 1 . .
H H271 0.8973 0.4626 0.5854 0.021 Uiso calc 1 . .
S S31 0.48214(6) 0.49186(2) 0.51754(4) 0.01522(10) Uani d 1 . .
C C32 0.4565(2) 0.53771(7) 0.61713(17) 0.0151(4) Uani d 1 . .
S S32 0.31832(7) 0.57931(2) 0.60451(5) 0.02113(11) Uani d 1 . .
N N33 0.5668(2) 0.53414(6) 0.70448(15) 0.0163(3) Uani d 1 . .
H H33 0.563(3) 0.5524(10) 0.754(2) 0.020 Uiso d 1 . .
C C34 0.6749(3) 0.49665(7) 0.70299(18) 0.0157(4) Uani d 1 . .
O O34 0.7779(2) 0.48991(5) 0.77459(15) 0.0226(3) Uani d 1 . .
C C117 0.3670(3) 0.30773(7) 0.36649(18) 0.0168(4) Uani d 1 . .
H H11A 0.3074 0.3351 0.3330 0.020 Uiso calc 1 . .
H H11B 0.2882 0.2883 0.4106 0.020 Uiso calc 1 . .
C C111 0.4359(3) 0.27787(7) 0.26955(18) 0.0169(4) Uani d 1 . .
C C112 0.5196(3) 0.29919(9) 0.1790(2) 0.0250(5) Uani d 1 . .
H H112 0.5347 0.3328 0.1783 0.030 Uiso calc 1 . .
C C113 0.5812(3) 0.27172(10) 0.0896(2) 0.0311(5) Uani d 1 . .
H H113 0.6375 0.2866 0.0278 0.037 Uiso calc 1 . .
C C114 0.5610(3) 0.22266(9) 0.0902(2) 0.0294(5) Uani d 1 . .
H H114 0.6053 0.2039 0.0297 0.035 Uiso calc 1 . .
C C115 0.4764(3) 0.20114(9) 0.1788(2) 0.0283(5) Uani d 1 . .
H H115 0.4612 0.1676 0.1788 0.034 Uiso calc 1 . .
C C116 0.4133(3) 0.22872(8) 0.26831(19) 0.0226(4) Uani d 1 . .
H H116 0.3544 0.2138 0.3289 0.027 Uiso calc 1 . .
C C151 0.8387(3) 0.23761(8) 0.81275(19) 0.0217(4) Uani d 1 . .
H H15A 0.7616 0.2219 0.8647 0.032 Uiso calc 1 . .
H H15B 0.8965 0.2628 0.8547 0.032 Uiso calc 1 . .
H H15C 0.9168 0.2141 0.7839 0.032 Uiso calc 1 . .
C C221 0.4429(2) 0.40572(7) 0.70937(17) 0.0127(4) Uani d 1 . .
C C222 0.4450(3) 0.40064(7) 0.82936(18) 0.0154(4) Uani d 1 . .
H H222 0.5459 0.4008 0.8690 0.019 Uiso calc 1 . .
C C223 0.3016(3) 0.39527(7) 0.89188(18) 0.0178(4) Uani d 1 . .
H H223 0.3042 0.3919 0.9735 0.021 Uiso calc 1 . .
C C224 0.1555(3) 0.39493(7) 0.83321(19) 0.0165(4) Uani d 1 . .
Cl Cl24 -0.02407(6) 0.39020(2) 0.91141(5) 0.02411(12) Uani d 1 . .
C C225 0.1491(3) 0.39936(7) 0.71405(19) 0.0159(4) Uani d 1 . .
H H225 0.0478 0.3988 0.6749 0.019 Uiso calc 1 . .
C C226 0.2935(2) 0.40461(7) 0.65266(17) 0.0143(4) Uani d 1 . .
H H226 0.2902 0.4075 0.5710 0.017 Uiso calc 1 . .

loop_
_atom_site_aniso_label
_atom_site_aniso_U_11
_atom_site_aniso_U_22
_atom_site_aniso_U_33
_atom_site_aniso_U_12
_atom_site_aniso_U_13
_atom_site_aniso_U_23
N11 0.0154(8) 0.0116(7) 0.0129(7) -0.0001(6) 0.0002(6) 0.0002(6)
C12 0.0149(9) 0.0124(9) 0.0108(8) 0.0003(7) 0.0023(7) -0.0010(7)
O12 0.0266(8) 0.0126(6) 0.0133(7) 0.0028(6) -0.0015(6) 0.0020(6)
C13 0.0150(9) 0.0094(8) 0.0107(8) 0.0003(7) 0.0013(7) 0.0003(7)
C13A 0.0123(8) 0.0091(7) 0.0138(8) 0.0008(6) 0.0032(7) 0.0010(7)
C14 0.0133(9) 0.0142(9) 0.0151(9) 0.0015(7) 0.0015(7) 0.0002(7)
C15 0.0149(9) 0.0155(9) 0.0174(9) 0.0034(7) 0.0048(7) 0.0037(7)
C16 0.0189(10) 0.0118(8) 0.0203(9) 0.0012(7) 0.0051(8) 0.0030(7)
C17 0.0178(9) 0.0113(9) 0.0173(9) -0.0017(7) 0.0029(7) -0.0010(7)
C17A 0.0130(8) 0.0123(8) 0.0131(9) 0.0009(7) 0.0031(7) 0.0007(7)
C21 0.0157(9) 0.0092(8) 0.0146(8) -0.0004(6) 0.0002(7) -0.0001(7)
C22 0.0142(9) 0.0096(7) 0.0116(8) -0.0003(7) 0.0006(7) 0.0003(7)
N24 0.0174(8) 0.0092(7) 0.0158(8) -0.0017(6) 0.0040(7) -0.0004(6)
C25 0.0192(10) 0.0149(8) 0.0183(9) -0.0011(7) 0.0065(8) -0.0008(8)
C26 0.0240(11) 0.0169(10) 0.0260(11) -0.0019(8) 0.0105(9) 0.0018(8)
C27 0.0257(11) 0.0170(9) 0.0268(11) -0.0009(8) 0.0073(9) 0.0045(9)
C27A 0.0189(10) 0.0114(8) 0.0221(10) -0.0008(7) 0.0017(8) 0.0006(7)
S31 0.0228(2) 0.01031(19) 0.0126(2) 0.00093(17) -0.0033(2) -0.00054(18)
C32 0.0185(9) 0.0130(8) 0.0138(9) -0.0004(7) 0.0011(8) -0.0003(7)
S32 0.0245(3) 0.0197(2) 0.0192(2) 0.0089(2) -0.0018(2) -0.0011(2)
N33 0.0218(9) 0.0122(8) 0.0148(8) 0.0022(7) -0.0031(7) -0.0054(6)
C34 0.0184(10) 0.0104(8) 0.0184(9) -0.0028(7) 0.0000(7) -0.0007(7)
O34 0.0232(8) 0.0184(7) 0.0263(8) 0.0002(6) -0.0093(7) -0.0040(6)
C117 0.0161(10) 0.0174(9) 0.0171(9) -0.0019(8) -0.0027(7) -0.0009(7)
C111 0.0186(10) 0.0185(10) 0.0138(9) -0.0028(8) -0.0036(8) -0.0014(8)
C112 0.0319(12) 0.0241(11) 0.0189(10) -0.0090(10) 0.0009(9) 0.0002(9)
C113 0.0370(14) 0.0384(13) 0.0180(11) -0.0126(11) 0.0064(10) -0.0036(10)
C114 0.0336(13) 0.0346(13) 0.0201(11) -0.0001(10) 0.0006(10) -0.0107(10)
C115 0.0393(14) 0.0222(11) 0.0233(11) -0.0012(10) -0.0029(10) -0.0057(9)
C116 0.0317(12) 0.0193(10) 0.0168(9) -0.0055(9) -0.0005(9) -0.0008(8)
C151 0.0217(10) 0.0202(10) 0.0231(10) 0.0042(8) 0.0007(9) 0.0094(8)
C221 0.0161(10) 0.0083(8) 0.0137(9) -0.0002(7) 0.0016(7) -0.0011(7)
C222 0.0174(9) 0.0147(9) 0.0142(9) -0.0009(7) -0.0016(7) -0.0002(7)
C223 0.0226(10) 0.0177(9) 0.0130(9) -0.0015(8) 0.0026(8) -0.0010(7)
C224 0.0172(9) 0.0125(9) 0.0200(9) -0.0009(7) 0.0066(8) -0.0003(7)
Cl24 0.0185(2) 0.0305(3) 0.0234(3) -0.0019(2) 0.0078(2) 0.0009(2)
C225 0.0147(10) 0.0130(9) 0.0200(9) 0.0000(7) -0.0006(8) -0.0003(7)
C226 0.0183(10) 0.0128(8) 0.0117(8) 0.0012(7) 0.0003(7) -0.0004(7)

loop_
_atom_type_symbol
_atom_type_description
_atom_type_scat_dispersion_real
_atom_type_scat_dispersion_imag
_atom_type_scat_source
C C 0.0033 0.0016 'International Tables Vol C Tables 4.2.6.8 and 6.1.1.4'
H H 0.0000 0.0000 'International Tables Vol C Tables 4.2.6.8 and 6.1.1.4'
N N 0.0061 0.0033 'International Tables Vol C Tables 4.2.6.8 and 6.1.1.4'
O O 0.0106 0.0060 'International Tables Vol C Tables 4.2.6.8 and 6.1.1.4'
S S 0.1246 0.1234 'International Tables Vol C Tables 4.2.6.8 and 6.1.1.4'
Cl Cl 0.1484 0.1585 'International Tables Vol C Tables 4.2.6.8 and 6.1.1.4'

loop_
_geom_angle_atom_site_label_1
_geom_angle_atom_site_label_2
_geom_angle_atom_site_label_3
_geom_angle_site_symmetry_1
_geom_angle_site_symmetry_3
_geom_angle
_geom_angle_publ_flag
C12 N11 C17A . . 110.57(16) ?
C12 N11 C117 . . 124.35(17) ?
C17A N11 C117 . . 124.92(16) ?
O12 C12 N11 . . 125.35(18) ?
O12 C12 C13 . . 125.31(17) ?
N11 C12 C13 . . 109.34(16) ?
N24 C13 C13A . . 115.15(16) ?
N24 C13 C22 . . 100.50(15) ?
C13A C13 C22 . . 112.62(15) ?
N24 C13 C12 . . 114.53(16) ?
C13A C13 C12 . . 101.07(15) ?
C22 C13 C12 . . 113.60(15) ?
C14 C13A C17A . . 120.46(17) ?
C14 C13A C13 . . 130.33(18) ?
C17A C13A C13 . . 109.15(17) ?
C13A C14 C15 . . 119.23(18) ?
C13A C14 H14 . . 120.4 ?
C15 C14 H14 . . 120.4 ?
C16 C15 C14 . . 119.09(18) ?
C16 C15 C151 . . 120.21(18) ?
C14 C15 C151 . . 120.70(19) ?
C15 C16 C17 . . 122.34(18) ?
C15 C16 H16 . . 118.8 ?
C17 C16 H16 . . 118.8 ?
C17A C17 C16 . . 117.06(19) ?
C17A C17 H17 . . 121.5 ?
C16 C17 H17 . . 121.5 ?
C17 C17A C13A . . 121.79(18) ?
C17 C17A N11 . . 128.32(18) ?
C13A C17A N11 . . 109.87(16) ?
C34 C21 C27A . . 110.94(16) ?
C34 C21 C22 . . 107.36(16) ?
C27A C21 C22 . . 101.39(14) ?
C34 C21 S31 . . 104.79(13) ?
C27A C21 S31 . . 116.55(14) ?
C22 C21 S31 . . 115.64(13) ?
C221 C22 C13 . . 120.19(16) ?
C221 C22 C21 . . 118.42(16) ?
C13 C22 C21 . . 103.94(15) ?
C221 C22 H22 . . 104.1 ?
C13 C22 H22 . . 104.1 ?
C21 C22 H22 . . 104.1 ?
C13 N24 C25 . . 119.50(16) ?
C13 N24 C27A . . 111.13(15) ?
C25 N24 C27A . . 109.14(15) ?
N24 C25 C26 . . 104.15(16) ?
N24 C25 H25A . . 110.9 ?
C26 C25 H25A . . 110.9 ?
N24 C25 H25B . . 110.9 ?
C26 C25 H25B . . 110.9 ?
H25A C25 H25B . . 108.9 ?
C25 C26 C27 . . 102.70(17) ?
C25 C26 H26A . . 111.2 ?
C27 C26 H26A . . 111.2 ?
C25 C26 H26B . . 111.2 ?
C27 C26 H26B . . 111.2 ?
H26A C26 H26B . . 109.1 ?
C27A C27 C26 . . 101.19(17) ?
C27A C27 H27A . . 111.5 ?
C26 C27 H27A . . 111.5 ?
C27A C27 H27B . . 111.5 ?
C26 C27 H27B . . 111.5 ?
H27A C27 H27B . . 109.4 ?
N24 C27A C27 . . 105.04(16) ?
N24 C27A C21 . . 105.61(15) ?
C27 C27A C21 . . 122.20(17) ?
N24 C27A H271 . . 107.7 ?
C27 C27A H271 . . 107.7 ?
C21 C27A H271 . . 107.7 ?
C32 S31 C21 . . 93.81(9) ?
N33 C32 S32 . . 125.62(15) ?
N33 C32 S31 . . 110.89(14) ?
S32 C32 S31 . . 123.49(12) ?
C32 N33 C34 . . 118.52(17) ?
C32 N33 H33 . . 119(2) ?
C34 N33 H33 . . 123(2) ?
O34 C34 N33 . . 124.60(19) ?
O34 C34 C21 . . 123.56(19) ?
N33 C34 C21 . . 111.82(17) ?
N11 C117 C111 . . 113.35(17) ?
N11 C117 H11A . . 108.9 ?
C111 C117 H11A . . 108.9 ?
N11 C117 H11B . . 108.9 ?
C111 C117 H11B . . 108.9 ?
H11A C117 H11B . . 107.7 ?
C112 C111 C116 . . 119.0(2) ?
C112 C111 C117 . . 120.59(19) ?
C116 C111 C117 . . 120.42(19) ?
C113 C112 C111 . . 120.4(2) ?
C113 C112 H112 . . 119.8 ?
C111 C112 H112 . . 119.8 ?
C114 C113 C112 . . 120.3(2) ?
C114 C113 H113 . . 119.9 ?
C112 C113 H113 . . 119.9 ?
C115 C114 C113 . . 119.9(2) ?
C115 C114 H114 . . 120.0 ?
C113 C114 H114 . . 120.0 ?
C114 C115 C116 . . 119.9(2) ?
C114 C115 H115 . . 120.0 ?
C116 C115 H115 . . 120.0 ?
C111 C116 C115 . . 120.5(2) ?
C111 C116 H116 . . 119.8 ?
C115 C116 H116 . . 119.8 ?
C15 C151 H15A . . 109.5 ?
C15 C151 H15B . . 109.5 ?
H15A C151 H15B . . 109.5 ?
C15 C151 H15C . . 109.5 ?
H15A C151 H15C . . 109.5 ?
H15B C151 H15C . . 109.5 ?
C226 C221 C222 . . 118.48(18) ?
C226 C221 C22 . . 124.52(17) ?
C222 C221 C22 . . 116.99(18) ?
C223 C222 C221 . . 121.14(19) ?
C223 C222 H222 . . 119.4 ?
C221 C222 H222 . . 119.4 ?
C224 C223 C222 . . 118.92(19) ?
C224 C223 H223 . . 120.5 ?
C222 C223 H223 . . 120.5 ?
C223 C224 C225 . . 121.5(2) ?
C223 C224 Cl24 . . 119.03(17) ?
C225 C224 Cl24 . . 119.49(17) ?
C224 C225 C226 . . 119.0(2) ?
C224 C225 H225 . . 120.5 ?
C226 C225 H225 . . 120.5 ?
C225 C226 C221 . . 121.02(18) ?
C225 C226 H226 . . 119.5 ?
C221 C226 H226 . . 119.5 ?

loop_
_geom_bond_atom_site_label_1
_geom_bond_atom_site_label_2
_geom_bond_site_symmetry_2
_geom_bond_distance
_geom_bond_publ_flag
N11 C12 . 1.353(2) ?
N11 C17A . 1.421(2) ?
N11 C117 . 1.469(3) ?
C12 O12 . 1.232(2) ?
C12 C13 . 1.555(3) ?
C13 N24 . 1.454(2) ?
C13 C13A . 1.515(2) ?
C13 C22 . 1.548(3) ?
C13A C14 . 1.381(3) ?
C13A C17A . 1.393(3) ?
C14 C15 . 1.403(3) ?
C14 H14 . 0.9500 ?
C15 C16 . 1.389(3) ?
C15 C151 . 1.513(3) ?
C16 C17 . 1.400(3) ?
C16 H16 . 0.9500 ?
C17 C17A . 1.381(3) ?
C17 H17 . 0.9500 ?
C21 C34 . 1.536(3) ?
C21 C27A . 1.552(3) ?
C21 C22 . 1.565(3) ?
C21 S31 . 1.833(2) ?
C22 C221 . 1.509(3) ?
C22 H22 . 1.0000 ?
N24 C25 . 1.476(3) ?
N24 C27A . 1.495(2) ?
C25 C26 . 1.531(3) ?
C25 H25A . 0.9900 ?
C25 H25B . 0.9900 ?
C26 C27 . 1.539(3) ?
C26 H26A . 0.9900 ?
C26 H26B . 0.9900 ?
C27 C27A . 1.525(3) ?
C27 H27A . 0.9900 ?
C27 H27B . 0.9900 ?
C27A H271 . 1.0000 ?
S31 C32 . 1.740(2) ?
C32 N33 . 1.364(3) ?
C32 S32 . 1.637(2) ?
N33 C34 . 1.378(3) ?
N33 H33 . 0.77(3) ?
C34 O34 . 1.202(3) ?
C117 C111 . 1.511(3) ?
C117 H11A . 0.9900 ?
C117 H11B . 0.9900 ?
C111 C112 . 1.391(3) ?
C111 C116 . 1.391(3) ?
C112 C113 . 1.386(3) ?
C112 H112 . 0.9500 ?
C113 C114 . 1.386(4) ?
C113 H113 . 0.9500 ?
C114 C115 . 1.379(4) ?
C114 H114 . 0.9500 ?
C115 C116 . 1.395(3) ?
C115 H115 . 0.9500 ?
C116 H116 . 0.9500 ?
C151 H15A . 0.9800 ?
C151 H15B . 0.9800 ?
C151 H15C . 0.9800 ?
C221 C226 . 1.396(3) ?
C221 C222 . 1.397(3) ?
C222 C223 . 1.394(3) ?
C222 H222 . 0.9500 ?
C223 C224 . 1.383(3) ?
C223 H223 . 0.9500 ?
C224 C225 . 1.387(3) ?
C224 Cl24 . 1.740(2) ?
C225 C226 . 1.395(3) ?
C225 H225 . 0.9500 ?
C226 H226 . 0.9500 ?

loop_
_geom_hbond_atom_site_label_D
_geom_hbond_atom_site_label_H
_geom_hbond_atom_site_label_A
_geom_hbond_site_symmetry_A
_geom_hbond_distance_DH
_geom_hbond_distance_HA
_geom_hbond_distance_DA
_geom_hbond_angle_DHA
_geom_hbond_publ_flag
N33 H33 O12 2_665 0.77(3) 2.05(3) 2.811(2) 170(3) no
C112 H112 S32 2_664 0.95 2.88 3.760(3) 155 no

loop_
_geom_torsion_atom_site_label_1
_geom_torsion_atom_site_label_2
_geom_torsion_atom_site_label_3
_geom_torsion_atom_site_label_4
_geom_torsion_site_symmetry_1
_geom_torsion_site_symmetry_2
_geom_torsion_site_symmetry_3
_geom_torsion_site_symmetry_4
_geom_torsion
_geom_torsion_publ_flag
C17A N11 C12 O12 . . . . 179.86(18) ?
C117 N11 C12 O12 . . . . -4.6(3) ?
C17A N11 C12 C13 . . . . 0.3(2) ?
C117 N11 C12 C13 . . . . 175.81(17) ?
O12 C12 C13 N24 . . . . -55.7(3) ?
N11 C12 C13 N24 . . . . 123.86(17) ?
O12 C12 C13 C13A . . . . 179.83(18) ?
N11 C12 C13 C13A . . . . -0.6(2) ?
O12 C12 C13 C22 . . . . 59.0(2) ?
N11 C12 C13 C22 . . . . -121.44(17) ?
N24 C13 C13A C14 . . . . 59.7(3) ?
C22 C13 C13A C14 . . . . -54.7(3) ?
C12 C13 C13A C14 . . . . -176.28(19) ?
N24 C13 C13A C17A . . . . -123.32(18) ?
C22 C13 C13A C17A . . . . 122.25(17) ?
C12 C13 C13A C17A . . . . 0.7(2) ?
C17A C13A C14 C15 . . . . 1.2(3) ?
C13 C13A C14 C15 . . . . 177.86(19) ?
C13A C14 C15 C16 . . . . 0.7(3) ?
C13A C14 C15 C151 . . . . -179.08(19) ?
C14 C15 C16 C17 . . . . -1.8(3) ?
C151 C15 C16 C17 . . . . 177.98(19) ?
C15 C16 C17 C17A . . . . 0.9(3) ?
C16 C17 C17A C13A . . . . 1.0(3) ?
C16 C17 C17A N11 . . . . -177.57(18) ?
C14 C13A C17A C17 . . . . -2.1(3) ?
C13 C13A C17A C17 . . . . -179.40(17) ?
C14 C13A C17A N11 . . . . 176.73(17) ?
C13 C13A C17A N11 . . . . -0.6(2) ?
C12 N11 C17A C17 . . . . 178.9(2) ?
C117 N11 C17A C17 . . . . 3.4(3) ?
C12 N11 C17A C13A . . . . 0.2(2) ?
C117 N11 C17A C13A . . . . -175.32(18) ?
N24 C13 C22 C221 . . . . 176.92(16) ?
C13A C13 C22 C221 . . . . -60.0(2) ?
C12 C13 C22 C221 . . . . 54.1(2) ?
N24 C13 C22 C21 . . . . 41.55(18) ?
C13A C13 C22 C21 . . . . 164.61(16) ?
C12 C13 C22 C21 . . . . -81.25(18) ?
C34 C21 C22 C221 . . . . 71.1(2) ?
C27A C21 C22 C221 . . . . -172.48(16) ?
S31 C21 C22 C221 . . . . -45.4(2) ?
C34 C21 C22 C13 . . . . -152.56(16) ?
C27A C21 C22 C13 . . . . -36.14(18) ?
S31 C21 C22 C13 . . . . 90.91(16) ?
C13A C13 N24 C25 . . . . 78.7(2) ?
C22 C13 N24 C25 . . . . -160.02(16) ?
C12 C13 N24 C25 . . . . -37.9(2) ?
C13A C13 N24 C27A . . . . -152.79(16) ?
C22 C13 N24 C27A . . . . -31.52(19) ?
C12 C13 N24 C27A . . . . 90.62(19) ?
C13 N24 C25 C26 . . . . 143.31(18) ?
C27A N24 C25 C26 . . . . 13.9(2) ?
N24 C25 C26 C27 . . . . -34.8(2) ?
C25 C26 C27 C27A . . . . 42.0(2) ?
C13 N24 C27A C27 . . . . -121.17(18) ?
C25 N24 C27A C27 . . . . 12.7(2) ?
C13 N24 C27A C21 . . . . 9.2(2) ?
C25 N24 C27A C21 . . . . 143.07(17) ?
C26 C27 C27A N24 . . . . -33.6(2) ?
C26 C27 C27A C21 . . . . -153.53(18) ?
C34 C21 C27A N24 . . . . 130.88(17) ?
C22 C21 C27A N24 . . . . 17.12(19) ?
S31 C21 C27A N24 . . . . -109.34(15) ?
C34 C21 C27A C27 . . . . -109.5(2) ?
C22 C21 C27A C27 . . . . 136.74(19) ?
S31 C21 C27A C27 . . . . 10.3(2) ?
C34 C21 S31 C32 . . . . -3.88(14) ?
C27A C21 S31 C32 . . . . -126.91(15) ?
C22 C21 S31 C32 . . . . 114.09(15) ?
C21 S31 C32 N33 . . . . 2.99(16) ?
C21 S31 C32 S32 . . . . -177.52(14) ?
S32 C32 N33 C34 . . . . 179.55(16) ?
S31 C32 N33 C34 . . . . -1.0(2) ?
C32 N33 C34 O34 . . . . 179.5(2) ?
C32 N33 C34 C21 . . . . -2.2(3) ?
C27A C21 C34 O34 . . . . -51.1(3) ?
C22 C21 C34 O34 . . . . 58.8(3) ?
S31 C21 C34 O34 . . . . -177.70(18) ?
C27A C21 C34 N33 . . . . 130.60(18) ?
C22 C21 C34 N33 . . . . -119.45(18) ?
S31 C21 C34 N33 . . . . 4.0(2) ?
C12 N11 C117 C111 . . . . 110.6(2) ?
C17A N11 C117 C111 . . . . -74.5(2) ?
N11 C117 C111 C112 . . . . -73.7(3) ?
N11 C117 C111 C116 . . . . 107.8(2) ?
C116 C111 C112 C113 . . . . -0.8(4) ?
C117 C111 C112 C113 . . . . -179.3(2) ?
C111 C112 C113 C114 . . . . -0.5(4) ?
C112 C113 C114 C115 . . . . 1.3(4) ?
C113 C114 C115 C116 . . . . -0.8(4) ?
C112 C111 C116 C115 . . . . 1.3(3) ?
C117 C111 C116 C115 . . . . 179.8(2) ?
C114 C115 C116 C111 . . . . -0.5(4) ?
C13 C22 C221 C226 . . . . -58.1(3) ?
C21 C22 C221 C226 . . . . 71.1(2) ?
C13 C22 C221 C222 . . . . 122.8(2) ?
C21 C22 C221 C222 . . . . -108.0(2) ?
C226 C221 C222 C223 . . . . -0.9(3) ?
C22 C221 C222 C223 . . . . 178.21(18) ?
C221 C222 C223 C224 . . . . 0.1(3) ?
C222 C223 C224 C225 . . . . 0.6(3) ?
C222 C223 C224 Cl24 . . . . -177.92(15) ?
C223 C224 C225 C226 . . . . -0.5(3) ?
Cl24 C224 C225 C226 . . . . 178.04(15) ?
C224 C225 C226 C221 . . . . -0.4(3) ?
C222 C221 C226 C225 . . . . 1.1(3) ?
C22 C221 C226 C225 . . . . -178.00(18) ?

_cod_database_fobs_code 2022198
